data_1530307
loop_
_publ_author_name
'Lobkovskii, E.B.'
'Polyakova, V.B.'
'Shilkin, S.P.'
'Semenenko, K.N.'

_publ_section_title
;
 Structure and oscillation spectrums of aluminium borohydride monoammi
;
_journal_name_full 'Zhurnal Strukturnoi Khimii (Issue-No. from 1981)'
_journal_page_first 77
_journal_page_last 84
_journal_volume 16
_journal_year 1975
_chemical_formula_sum 'Al B3 H15 N'
_chemical_name_systematic 'Al (B H4)3 N H3'
_space_group_IT_number 14
_symmetry_space_group_name_Hall '-P 2yn'
_symmetry_space_group_name_H-M 'P 1 21/n 1'
_cell_angle_alpha 90
_cell_angle_beta 101.3
_cell_angle_gamma 90
_cell_formula_units_Z 8
_cell_length_a 11.147
_cell_length_b 11.407
_cell_length_c 11.974
_cell_volume 1493.025
_citation_journal_id_ASTM ZSTKAI
_cod_data_source_file Lobkovskii_ZSTKAI_1975_205.cif
_cod_data_source_block H15Al1B3N1
_cod_original_sg_symbol_Hall '-P 2ybc (x-z,y,z)'
_cod_original_formula_sum 'H15 Al1 B3 N1'
_cod_database_code 1530307

loop_
_symmetry_equiv_pos_as_xyz
x,y,z
-x+1/2,y+1/2,-z+1/2
-x,-y,-z
x-1/2,-y-1/2,z-1/2

loop_
_atom_site_label
_atom_site_type_symbol
_atom_site_fract_x
_atom_site_fract_y
_atom_site_fract_z
_atom_site_occupancy
_atom_site_U_iso_or_equiv
H2 H-1 0.919 0.159 0.055 1 0.0
H6 H-1 0.35 0.24 0.14 1 0.0
N2 N-3 0.8412 0.2526 0.2169 1 0.0
H27 H+1 0.571 0.31 0.144 1 0.0
H13 H-1 0.502 0.15 0.047 1 0.0
H28 H+1 0.26 0.23 0.23 1 0.0
H17 H-1 0.81 0.07 0.46 1 0.0
H14 H-1 0.826 0.031 0.153 1 0.0
B3 B+3 0.2437 0.4275 -0.0682 1 0.0
H18 H-1 0.227 0.446 0.263 1 0.0
H5 H-1 0.208 0.065 0.367 1 0.0
H12 H-1 0.029 0.089 0.359 1 0.0
H20 H-1 0.648 0.26 0.05 1 0.0
H9 H-1 0.435 0.189 0.495 1 0.0
H15 H-1 0.7 0.12 0.42 1 0.0
H7 H-1 0.86 0.102 0.227 1 0.0
B5 B+3 0.8976 0.2287 -0.0251 1 0.0
B1 B+3 0.7781 -0.0292 0.0702 1 0.0
H1 H-1 0.413 0.474 0.196 1 0.0
H16 H-1 0.415 0.027 0.255 1 0.0
H4 H-1 0.21 0.23 0.105 1 0.0
H10 H-1 0.11 0.442 0.132 1 0.0
H24 H-1 0.74 0.489 0.132 1 0.0
Al2 Al+3 0.7702 0.1622 0.0828 1 0.0
H25 H+1 0.416 0.314 0.384 1 0.0
B2 B+3 0.4033 0.5606 0.1884 1 0.0
H21 H-1 0.306 0.256 0.463 1 0.0
B4 B+3 0.1215 0.4444 0.2332 1 0.0
H8 H-1 0.091 0.368 0.253 1 0.0
H23 H-1 0.68 0.058 0.48 1 0.0
H22 H-1 0.226 0.464 0.506 1 0.0
B6 B+3 0.5781 0.2072 0.0934 1 0.0
H3 H-1 0.84 0.328 0.21 1 0.0
N1 N-3 0.2809 0.2587 0.1436 1 0.0
H19 H-1 0.657 0.456 0.444 1 0.0
H26 H+1 0.916 0.234 0.244 1 0.0
Al1 Al+3 0.2601 0.4276 0.1227 1 0.0
H11 H-1 0.626 0.137 0.131 1 0.0
H29 H+1 0.8 0.22 0.28 1 0.0
